data_4072564
loop_
_publ_author_name
'DuPont, Julie A.'
'Coxey, Michael B.'
'Schebler, Peter J.'
'Incarvito, Christopher D.'
'Dougherty, William G.'
'Yap, Glenn P. A.'
'Rheingold, Arnold L.'
'Riordan, Charles G.'

_publ_section_title
;
 High-Spin Organocobalt(II) Complexes in a Thioether Coordination
 Environment
;
_journal_issue 4
_journal_name_full Organometallics
_journal_page_first 971
_journal_paper_doi 10.1021/om0608253
_journal_volume 26
_journal_year 2007
_chemical_formula_sum 'C23 H38 B Co O2 S3'
_chemical_formula_weight 512.45
_chemical_name_systematic
; 

 ? 

;
_space_group_IT_number 14
_symmetry_cell_setting monoclinic
_symmetry_space_group_name_Hall '-P 2yn'
_symmetry_space_group_name_H-M 'P 1 21/n 1'
_atom_sites_solution_hydrogens geom
_atom_sites_solution_primary direct
_atom_sites_solution_secondary difmap
_audit_creation_method SHELXL-97
_cell_angle_alpha 90.00
_cell_angle_beta 101.35(3)
_cell_angle_gamma 90.00
_cell_formula_units_Z 4
_cell_length_a 10.038(13)
_cell_length_b 20.95(3)
_cell_length_c 12.78(2)
_cell_measurement_reflns_used 6203
_cell_measurement_temperature 218(2)
_cell_measurement_theta_max 28.24
_cell_measurement_theta_min 2.53
_cell_volume 2635(7)
_computing_cell_refinement 'Bruker SMART'
_computing_data_collection 'Bruker SMART'
_computing_data_reduction 'Bruker SAINT'
_computing_molecular_graphics 'Bruker SHELXTL'
_computing_publication_material 'Bruker SHELXTL'
_computing_structure_refinement 'SHELXL-97 (Sheldrick, 1997)'
_computing_structure_solution 'SHELXS-97 (Sheldrick, 1990)'
_diffrn_ambient_temperature 218(2)
_diffrn_detector_area_resol_mean 836.6
_diffrn_measured_fraction_theta_full 0.955
_diffrn_measured_fraction_theta_max 0.905
_diffrn_measurement_device_type 'CCD area detector'
_diffrn_measurement_method 'phi and omega scans'
_diffrn_radiation_monochromator graphite
_diffrn_radiation_source 'fine-focus sealed tube'
_diffrn_radiation_type MoK\a
_diffrn_radiation_wavelength 0.71073
_diffrn_reflns_av_R_equivalents 0.0640
_diffrn_reflns_av_sigmaI/netI 0.1155
_diffrn_reflns_limit_h_max 12
_diffrn_reflns_limit_h_min -5
_diffrn_reflns_limit_k_max 25
_diffrn_reflns_limit_k_min -27
_diffrn_reflns_limit_l_max 15
_diffrn_reflns_limit_l_min -16
_diffrn_reflns_number 13221
_diffrn_reflns_theta_full 25.00
_diffrn_reflns_theta_max 28.32
_diffrn_reflns_theta_min 2.37
_diffrn_standards_decay_% <1
_exptl_absorpt_coefficient_mu 0.906
_exptl_absorpt_correction_T_max 0.919
_exptl_absorpt_correction_T_min 0.788
_exptl_absorpt_correction_type multi-scan
_exptl_absorpt_process_details sadabs
_exptl_crystal_colour brown
_exptl_crystal_density_diffrn 1.292
_exptl_crystal_density_method 'not measured'
_exptl_crystal_description needle
_exptl_crystal_F_000 1088
_exptl_crystal_size_max 0.50
_exptl_crystal_size_mid 0.20
_exptl_crystal_size_min 0.20
_refine_diff_density_max 1.032
_refine_diff_density_min -0.676
_refine_diff_density_rms 0.106
_refine_ls_extinction_method none
_refine_ls_goodness_of_fit_ref 1.020
_refine_ls_hydrogen_treatment constr
_refine_ls_matrix_type full
_refine_ls_number_parameters 271
_refine_ls_number_reflns 5933
_refine_ls_number_restraints 0
_refine_ls_restrained_S_all 1.020
_refine_ls_R_factor_all 0.0823
_refine_ls_R_factor_gt 0.0610
_refine_ls_shift/su_max 0.000
_refine_ls_shift/su_mean 0.000
_refine_ls_structure_factor_coef Fsqd
_refine_ls_weighting_details 'calc w=1/[\s^2^(Fo^2^)+(0.0644P)^2^] where P=(Fo^2^+2Fc^2^)/3'
_refine_ls_weighting_scheme calc
_refine_ls_wR_factor_gt 0.1485
_refine_ls_wR_factor_ref 0.1641
_reflns_number_gt 4449
_reflns_number_total 5933
_reflns_threshold_expression >2sigma(I)
_cod_data_source_file om0608253si20060908_024008.cif
_cod_data_source_block cgr144
_cod_depositor_comments
;
The following automatic conversions were performed:

'_symmetry_cell_setting' value 'Monoclinic' changed to 'monoclinic'
according to /home/saulius/struct/CIF-dictionaries/cif_core.dic
dictionary named 'cif_core.dic' version 2.4.1 from 2010-06-29.

Automatic conversion script
Id: cif_fix_values 1715 2011-07-08 13:25:40Z adriana 
;
_cod_original_sg_symbol_H-M P2(1)/n
_cod_database_code 4072564

loop_
_symmetry_equiv_pos_as_xyz
'x, y, z'
'-x+1/2, y+1/2, -z+1/2'
'-x, -y, -z'
'x-1/2, -y-1/2, z-1/2'

loop_
_atom_site_label
_atom_site_type_symbol
_atom_site_fract_x
_atom_site_fract_y
_atom_site_fract_z
_atom_site_U_iso_or_equiv
_atom_site_adp_type
_atom_site_occupancy
_atom_site_symmetry_multiplicity
_atom_site_calc_flag
_atom_site_refinement_flags
Co1 Co 0.16430(4) 0.185024(18) 0.66099(3) 0.03522(15) Uani 1 1 d .
S1 S 0.32934(8) 0.11790(3) 0.62394(6) 0.03311(19) Uani 1 1 d .
S2 S -0.01447(8) 0.12865(3) 0.55318(6) 0.03343(19) Uani 1 1 d .
S3 S 0.19663(8) 0.24824(3) 0.52064(6) 0.03476(19) Uani 1 1 d .
B1 B 0.1716(4) 0.12413(14) 0.4112(3) 0.0315(7) Uani 1 1 d .
C1 C 0.2539(3) 0.07496(13) 0.5036(2) 0.0371(7) Uani 1 1 d .
H1A H 0.3253 0.0528 0.4755 0.045 Uiso 1 1 calc R
H1B H 0.1905 0.0428 0.5207 0.045 Uiso 1 1 calc R
C2 C 0.4042(3) 0.05506(15) 0.7221(3) 0.0423(7) Uani 1 1 d .
C3 C 0.3005(5) 0.00830(17) 0.7473(3) 0.0597(10) Uani 1 1 d .
H3A H 0.3453 -0.0229 0.7984 0.090 Uiso 1 1 calc R
H3B H 0.2569 -0.0132 0.6824 0.090 Uiso 1 1 calc R
H3C H 0.2327 0.0310 0.7774 0.090 Uiso 1 1 calc R
C4 C 0.4774(4) 0.0918(2) 0.8196(3) 0.0618(10) Uani 1 1 d .
H4A H 0.5192 0.0620 0.8743 0.093 Uiso 1 1 calc R
H4B H 0.4127 0.1182 0.8470 0.093 Uiso 1 1 calc R
H4C H 0.5470 0.1187 0.7995 0.093 Uiso 1 1 calc R
C5 C 0.5082(4) 0.01920(18) 0.6711(3) 0.0591(10) Uani 1 1 d .
H5A H 0.5505 -0.0141 0.7191 0.089 Uiso 1 1 calc R
H5B H 0.5772 0.0488 0.6575 0.089 Uiso 1 1 calc R
H5C H 0.4627 0.0002 0.6043 0.089 Uiso 1 1 calc R
C6 C 0.0101(3) 0.13198(14) 0.4176(2) 0.0366(7) Uani 1 1 d .
H6A H -0.0425 0.0979 0.3762 0.044 Uiso 1 1 calc R
H6B H -0.0238 0.1729 0.3859 0.044 Uiso 1 1 calc R
C7 C -0.1826(3) 0.16571(14) 0.5515(3) 0.0368(6) Uani 1 1 d .
C8 C -0.2020(4) 0.16301(18) 0.6667(3) 0.0486(8) Uani 1 1 d .
H8A H -0.2887 0.1820 0.6716 0.073 Uiso 1 1 calc R
H8B H -0.1293 0.1864 0.7120 0.073 Uiso 1 1 calc R
H8C H -0.2002 0.1189 0.6900 0.073 Uiso 1 1 calc R
C9 C -0.1883(4) 0.23573(15) 0.5123(3) 0.0479(8) Uani 1 1 d .
H9A H -0.2775 0.2533 0.5128 0.072 Uiso 1 1 calc R
H9B H -0.1709 0.2371 0.4403 0.072 Uiso 1 1 calc R
H9C H -0.1199 0.2606 0.5592 0.072 Uiso 1 1 calc R
C10 C -0.2886(3) 0.12457(16) 0.4803(3) 0.0473(8) Uani 1 1 d .
H10A H -0.3782 0.1427 0.4775 0.071 Uiso 1 1 calc R
H10B H -0.2860 0.0817 0.5091 0.071 Uiso 1 1 calc R
H10C H -0.2693 0.1232 0.4089 0.071 Uiso 1 1 calc R
C11 C 0.2467(3) 0.19585(13) 0.4217(2) 0.0351(6) Uani 1 1 d .
H11A H 0.2257 0.2170 0.3520 0.042 Uiso 1 1 calc R
H11B H 0.3454 0.1897 0.4399 0.042 Uiso 1 1 calc R
C12 C 0.3399(4) 0.30617(13) 0.5598(3) 0.0413(7) Uani 1 1 d .
C13 C 0.2898(5) 0.36022(17) 0.6225(4) 0.0652(12) Uani 1 1 d .
H13A H 0.3624 0.3909 0.6441 0.098 Uiso 1 1 calc R
H13B H 0.2623 0.3429 0.6854 0.098 Uiso 1 1 calc R
H13C H 0.2128 0.3812 0.5779 0.098 Uiso 1 1 calc R
C14 C 0.4625(4) 0.27375(17) 0.6268(4) 0.0571(9) Uani 1 1 d .
H14A H 0.5352 0.3046 0.6462 0.086 Uiso 1 1 calc R
H14B H 0.4925 0.2394 0.5861 0.086 Uiso 1 1 calc R
H14C H 0.4382 0.2565 0.6910 0.086 Uiso 1 1 calc R
C15 C 0.3725(4) 0.33387(18) 0.4582(3) 0.0586(10) Uani 1 1 d .
H15A H 0.4467 0.3640 0.4760 0.088 Uiso 1 1 calc R
H15B H 0.2930 0.3555 0.4184 0.088 Uiso 1 1 calc R
H15C H 0.3985 0.2998 0.4150 0.088 Uiso 1 1 calc R
C16 C 0.1605(4) 0.14861(18) 0.7829(3) 0.0515(9) Uani 1 1 d .
C17 C 0.1058(4) 0.25303(17) 0.7186(3) 0.0545(9) Uani 1 1 d .
C18 C 0.1790(3) 0.09201(13) 0.2960(2) 0.0333(6) Uani 1 1 d .
C19 C 0.1096(3) 0.03429(14) 0.2636(3) 0.0423(7) Uani 1 1 d .
H19A H 0.0598 0.0149 0.3100 0.051 Uiso 1 1 calc R
C20 C 0.1117(4) 0.00493(17) 0.1663(3) 0.0526(9) Uani 1 1 d .
H20A H 0.0634 -0.0331 0.1475 0.063 Uiso 1 1 calc R
C21 C 0.1853(4) 0.03224(17) 0.0983(3) 0.0551(9) Uani 1 1 d .
H21A H 0.1873 0.0131 0.0321 0.066 Uiso 1 1 calc R
C22 C 0.2567(4) 0.08824(16) 0.1278(3) 0.0488(8) Uani 1 1 d .
H22A H 0.3075 0.1069 0.0814 0.059 Uiso 1 1 calc R
C23 C 0.2538(4) 0.11692(14) 0.2248(3) 0.0405(7) Uani 1 1 d .
H23A H 0.3041 0.1545 0.2432 0.049 Uiso 1 1 calc R
O1 O 0.1530(4) 0.12713(16) 0.8644(2) 0.0801(10) Uani 1 1 d .
O2 O 0.0620(3) 0.29717(14) 0.7541(3) 0.0770(9) Uani 1 1 d .

loop_
_atom_site_aniso_label
_atom_site_aniso_U_11
_atom_site_aniso_U_22
_atom_site_aniso_U_33
_atom_site_aniso_U_23
_atom_site_aniso_U_13
_atom_site_aniso_U_12
Co1 0.0429(3) 0.0371(2) 0.0241(2) -0.00347(16) 0.00291(18) 0.00021(15)
S1 0.0424(4) 0.0325(3) 0.0220(4) 0.0022(3) 0.0002(3) 0.0017(3)
S2 0.0400(4) 0.0351(3) 0.0236(4) -0.0001(3) 0.0024(3) 0.0011(3)
S3 0.0450(4) 0.0317(3) 0.0258(4) -0.0051(3) 0.0027(3) -0.0004(3)
B1 0.0421(18) 0.0306(14) 0.0193(15) -0.0043(13) -0.0005(13) 0.0022(12)
C1 0.0494(18) 0.0344(14) 0.0236(15) -0.0066(13) -0.0023(13) 0.0055(12)
C2 0.0525(19) 0.0409(15) 0.0282(16) 0.0103(14) -0.0046(14) 0.0045(13)
C3 0.081(3) 0.0522(19) 0.045(2) 0.0157(18) 0.010(2) -0.0063(18)
C4 0.069(3) 0.067(2) 0.039(2) 0.008(2) -0.0157(19) -0.0015(19)
C5 0.055(2) 0.062(2) 0.056(3) 0.006(2) -0.0007(19) 0.0184(17)
C6 0.0464(18) 0.0390(14) 0.0223(14) -0.0056(13) 0.0017(13) 0.0008(12)
C7 0.0382(16) 0.0406(14) 0.0301(16) -0.0012(14) 0.0028(13) 0.0033(12)
C8 0.051(2) 0.063(2) 0.0325(18) 0.0002(17) 0.0114(16) 0.0038(16)
C9 0.054(2) 0.0430(16) 0.045(2) 0.0021(16) 0.0059(17) 0.0093(14)
C10 0.0443(19) 0.0544(18) 0.040(2) -0.0015(16) 0.0003(15) -0.0006(14)
C11 0.0490(18) 0.0329(13) 0.0226(14) -0.0031(12) 0.0055(13) 0.0020(12)
C12 0.055(2) 0.0342(14) 0.0333(18) -0.0085(14) 0.0057(15) -0.0082(13)
C13 0.082(3) 0.0432(18) 0.071(3) -0.025(2) 0.018(2) -0.0159(18)
C14 0.055(2) 0.0499(18) 0.059(3) -0.0005(19) -0.0077(19) -0.0109(16)
C15 0.080(3) 0.0532(19) 0.043(2) 0.0060(18) 0.015(2) -0.0152(18)
C16 0.058(2) 0.062(2) 0.0347(19) -0.0026(18) 0.0087(17) 0.0064(17)
C17 0.058(2) 0.060(2) 0.046(2) -0.0218(18) 0.0123(18) -0.0059(16)
C18 0.0429(16) 0.0318(13) 0.0219(14) -0.0025(12) -0.0022(12) 0.0078(11)
C19 0.054(2) 0.0383(15) 0.0319(17) -0.0083(14) 0.0018(15) 0.0019(13)
C20 0.069(2) 0.0464(17) 0.037(2) -0.0182(16) -0.0026(17) -0.0005(16)
C21 0.082(3) 0.057(2) 0.0212(16) -0.0108(16) -0.0032(17) 0.0195(19)
C22 0.073(2) 0.0470(17) 0.0259(17) 0.0037(15) 0.0094(16) 0.0123(16)
C23 0.057(2) 0.0361(14) 0.0275(16) 0.0012(13) 0.0062(14) 0.0063(13)
O1 0.109(3) 0.099(2) 0.0380(16) 0.0177(16) 0.0284(17) 0.0125(18)
O2 0.078(2) 0.0760(17) 0.078(2) -0.0326(18) 0.0180(18) 0.0140(16)

loop_
_atom_type_symbol
_atom_type_description
_atom_type_scat_dispersion_real
_atom_type_scat_dispersion_imag
_atom_type_scat_source
C C 0.0033 0.0016 'International Tables Vol C Tables 4.2.6.8 and 6.1.1.4'
H H 0.0000 0.0000 'International Tables Vol C Tables 4.2.6.8 and 6.1.1.4'
B B 0.0013 0.0007 'International Tables Vol C Tables 4.2.6.8 and 6.1.1.4'
O O 0.0106 0.0060 'International Tables Vol C Tables 4.2.6.8 and 6.1.1.4'
S S 0.1246 0.1234 'International Tables Vol C Tables 4.2.6.8 and 6.1.1.4'
Co Co 0.3494 0.9721 'International Tables Vol C Tables 4.2.6.8 and 6.1.1.4'

loop_
_geom_angle_atom_site_label_1
_geom_angle_atom_site_label_2
_geom_angle_atom_site_label_3
_geom_angle
C16 Co1 C17 85.0(2)
C16 Co1 S1 93.43(14)
C17 Co1 S1 153.99(13)
C16 Co1 S3 168.38(13)
C17 Co1 S3 88.26(17)
S1 Co1 S3 88.49(9)
C16 Co1 S2 98.94(16)
C17 Co1 S2 111.90(16)
S1 Co1 S2 94.02(10)
S3 Co1 S2 92.35(10)
C1 S1 C2 105.37(18)
C1 S1 Co1 106.33(12)
C2 S1 Co1 120.31(13)
C6 S2 C7 105.63(15)
C6 S2 Co1 108.12(13)
C7 S2 Co1 112.58(14)
C11 S3 C12 105.91(16)
C11 S3 Co1 107.15(15)
C12 S3 Co1 112.53(14)
C18 B1 C6 107.8(2)
C18 B1 C1 106.3(2)
C6 B1 C1 112.5(2)
C18 B1 C11 110.0(2)
C6 B1 C11 109.8(2)
C1 B1 C11 110.3(3)
B1 C1 S1 111.2(2)
C3 C2 C4 113.3(3)
C3 C2 C5 109.2(3)
C4 C2 C5 109.7(3)
C3 C2 S1 113.4(3)
C4 C2 S1 104.9(3)
C5 C2 S1 106.1(2)
B1 C6 S2 111.5(2)
C8 C7 C10 110.4(3)
C8 C7 C9 110.1(3)
C10 C7 C9 111.5(3)
C8 C7 S2 105.2(2)
C10 C7 S2 107.3(2)
C9 C7 S2 112.1(2)
B1 C11 S3 114.6(2)
C14 C12 C15 111.6(3)
C14 C12 C13 110.5(3)
C15 C12 C13 108.3(3)
C14 C12 S3 110.8(2)
C15 C12 S3 107.7(3)
C13 C12 S3 107.8(3)
O1 C16 Co1 176.2(3)
O2 C17 Co1 177.2(4)
C23 C18 C19 115.3(3)
C23 C18 B1 124.1(3)
C19 C18 B1 120.6(3)
C20 C19 C18 123.1(3)
C21 C20 C19 119.1(3)
C20 C21 C22 119.6(3)
C23 C22 C21 120.7(3)
C22 C23 C18 122.2(3)

loop_
_geom_bond_atom_site_label_1
_geom_bond_atom_site_label_2
_geom_bond_distance
Co1 C16 1.742(4)
Co1 C17 1.757(4)
Co1 S1 2.292(2)
Co1 S3 2.303(3)
Co1 S2 2.354(2)
S1 C1 1.814(4)
S1 C2 1.871(4)
S2 C6 1.798(4)
S2 C7 1.854(4)
S3 C11 1.818(3)
S3 C12 1.873(4)
B1 C18 1.633(5)
B1 C6 1.648(5)
B1 C1 1.659(5)
B1 C11 1.675(5)
C2 C3 1.510(5)
C2 C4 1.525(5)
C2 C5 1.532(5)
C7 C8 1.524(5)
C7 C10 1.524(5)
C7 C9 1.548(5)
C12 C14 1.515(6)
C12 C15 1.516(5)
C12 C13 1.529(5)
C16 O1 1.151(5)
C17 O2 1.155(4)
C18 C23 1.391(4)
C18 C19 1.416(5)
C19 C20 1.390(5)
C20 C21 1.371(5)
C21 C22 1.388(5)
C22 C23 1.382(5)
